data_1538012
loop_
_publ_author_name
'Fjellvag, H.'
'Karen, P.'
'Kjekshus, A.'

_publ_section_title
;
 Structural properties and phase transitions of Y2 Ba Cu O5 and Y Ba2 Cu3
 O9-d
;
_journal_name_full 'Acta Chemica Scandinavica, Series A: (28,1974-)'
_journal_page_first 283
_journal_page_last 293
_journal_volume 41
_journal_year 1987
_chemical_formula_sum 'Ba Cu O5 Y2'
_chemical_name_systematic 'Y2 Ba Cu O5'
_space_group_IT_number 62
_symmetry_space_group_name_Hall '-P 2c 2ab'
_symmetry_space_group_name_H-M 'P b n m'
_cell_angle_alpha 90
_cell_angle_beta 90
_cell_angle_gamma 90
_cell_formula_units_Z 4
_cell_length_a 7.1335
_cell_length_b 12.1763
_cell_length_c 5.659
_cell_volume 491.539
_citation_journal_id_ASTM ACAPCT
_cod_data_source_file Fjellvag_ACAPCT_1987_1844.cif
_cod_data_source_block Ba1Cu1O5Y2
_cod_original_cell_volume 491.5387
_cod_original_sg_symbol_Hall '-P 2ac 2n (z,x,y)'
_cod_original_formula_sum 'Ba1 Cu1 O5 Y2'
_cod_database_code 1538012

loop_
_symmetry_equiv_pos_as_xyz
x,y,z
x+1/2,-y+1/2,-z
-x+1/2,y+1/2,-z+1/2
-x,-y,z+1/2
-x,-y,-z
-x-1/2,y-1/2,z
x-1/2,-y-1/2,z-1/2
x,y,-z-1/2

loop_
_atom_site_label
_atom_site_type_symbol
_atom_site_fract_x
_atom_site_fract_y
_atom_site_fract_z
_atom_site_occupancy
_atom_site_U_iso_or_equiv
O2 O-2 0.3514 0.2301 0.5057 1 0.0
O3 O-2 0.9768 0.0983 0.25 1 0.0
O1 O-2 0.168 0.4324 -0.0064 1 0.0
Y2 Y+3 0.1264 0.2881 0.25 1 0.0
Y1 Y+3 0.3951 0.074 0.25 1 0.0
Ba1 Ba+2 0.9266 0.9089 0.25 1 0.0
Cu1 Cu+2 0.7147 0.6602 0.25 1 0.0
